data_2023249
loop_
_publ_author_name
'Karthiga, A. R.'
'Divyabharathi, S.'
'Shalo, R. Reshwen'
'Rajeswari, K.'
'Vidhyasagar, T.'
'Selvanayagam, S.'

_publ_section_title
;
 Crystal structure, Hirshfeld surface analysis, DFT optimized molecular
 structure and the molecular docking studies of
 1-[2-(cyanosulfanyl)acetyl]-3-methyl-2,6-bis(4-methylphenyl)piperidin-4-one
;
_journal_coeditor_code VU2005
_journal_issue 10
_journal_name_full 'Acta Crystallographica Section E Crystallographic Communications'
_journal_paper_doi 10.1107/S2056989024008508
_journal_volume 80
_journal_year 2024
_chemical_formula_iupac 'C23 H24 N2 O2 S'
_chemical_formula_moiety 'C23 H24 N2 O2 S'
_chemical_formula_sum 'C23 H24 N2 O2 S'
_chemical_formula_weight 392.50
_chemical_name_common
;
3-Methyl-1-(2-thiocyanatoacetyl)-2,6-bis(4-methylphenyl)piperidin-4-one
;
_chemical_name_systematic
;
1-[2-(Cyanosulfanyl)acetyl]-3-methyl-2,6-bis(4-methylphenyl)piperidin-4-one
;
_space_group_crystal_system triclinic
_space_group_IT_number 2
_space_group_name_Hall '-P 1'
_space_group_name_H-M_alt 'P -1'
_atom_sites_solution_hydrogens geom
_audit_creation_method SHELXL-2019/3
_cell_angle_alpha 79.515(2)
_cell_angle_beta 87.981(2)
_cell_angle_gamma 88.516(2)
_cell_formula_units_Z 4
_cell_length_a 9.3404(6)
_cell_length_b 13.1888(9)
_cell_length_c 17.4549(11)
_cell_measurement_reflns_used 8307
_cell_measurement_temperature 300(2)
_cell_measurement_theta_max 19.19
_cell_measurement_theta_min 2.37
_cell_volume 2112.6(2)
_computing_cell_refinement
;
SAINT (Bruker, 2012)
;
_computing_data_collection
;
APEX2 (Bruker, 2012)
;
_computing_data_reduction
;
SAINT (Bruker, 2012)
;
_computing_molecular_graphics
;
ORTEP-3 for Windows (Farrugia, 2012) and PLATON (Spek, 2020)
;
_computing_publication_material
;
<i>SHELXL2019/2</i> (Sheldrick, 2015b) and PLATON (Spek, 2020)
;
_computing_structure_refinement
;
<i>SHELXL2019/2</i> (Sheldrick, 2015b)
;
_computing_structure_solution
;
<i>SHELXT2018/2</i> (Sheldrick, 2015a)
;
_diffrn_ambient_temperature 300(2)
_diffrn_measured_fraction_theta_full 1.000
_diffrn_measured_fraction_theta_max 0.999
_diffrn_measurement_device_type 'Bruker APEXII CCD'
_diffrn_measurement_method '\f and \w scans'
_diffrn_radiation_type MoK\a
_diffrn_radiation_wavelength 0.71073
_diffrn_reflns_av_R_equivalents 0.0677
_diffrn_reflns_av_unetI/netI 0.0617
_diffrn_reflns_limit_h_max 11
_diffrn_reflns_limit_h_min -11
_diffrn_reflns_limit_k_max 15
_diffrn_reflns_limit_k_min -15
_diffrn_reflns_limit_l_max 21
_diffrn_reflns_limit_l_min -21
_diffrn_reflns_number 43593
_diffrn_reflns_theta_full 25.242
_diffrn_reflns_theta_max 25.353
_diffrn_reflns_theta_min 1.789
_exptl_absorpt_coefficient_mu 0.173
_exptl_absorpt_correction_type none
_exptl_crystal_colour Yellow
_exptl_crystal_density_diffrn 1.234
_exptl_crystal_description Block
_exptl_crystal_F_000 832
_exptl_crystal_size_max 0.200
_exptl_crystal_size_mid 0.151
_exptl_crystal_size_min 0.107
_refine_diff_density_max 0.641
_refine_diff_density_min -0.368
_refine_ls_extinction_method none
_refine_ls_goodness_of_fit_ref 1.052
_refine_ls_hydrogen_treatment constr
_refine_ls_matrix_type full
_refine_ls_number_parameters 515
_refine_ls_number_reflns 7726
_refine_ls_number_restraints 0
_refine_ls_restrained_S_all 1.052
_refine_ls_R_factor_all 0.1594
_refine_ls_R_factor_gt 0.0769
_refine_ls_shift/su_max 0.000
_refine_ls_shift/su_mean 0.000
_refine_ls_structure_factor_coef Fsqd
_refine_ls_weighting_details 'w=1/[\s^2^(Fo^2^)+(0.1031P)^2^+1.1564P] where P=(Fo^2^+2Fc^2^)/3'
_refine_ls_weighting_scheme calc
_refine_ls_wR_factor_gt 0.1859
_refine_ls_wR_factor_ref 0.2423
_reflns_number_gt 3914
_reflns_number_total 7726
_reflns_threshold_expression 'I > 2\s(I)'
_cod_data_source_file vu2005.cif
_cod_data_source_block I
_cod_database_code 2023249
_shelx_space_group_comment
;
The symmetry employed for this shelxl refinement is uniquely defined
by the following loop, which should always be used as a source of
symmetry information in preference to the above space-group names.
They are only intended as comments.
;

loop_
_space_group_symop_operation_xyz
'x, y, z'
'-x, -y, -z'

loop_
_atom_site_type_symbol
_atom_site_label
_atom_site_fract_x
_atom_site_fract_y
_atom_site_fract_z
_atom_site_U_iso_or_equiv
_atom_site_adp_type
_atom_site_calc_flag
_atom_site_occupancy
_atom_site_disorder_assembly
_atom_site_disorder_group
S S1A 0.12113(14) 0.61899(9) 0.46084(6) 0.0789(4) Uani d 1 . .
O O1A -0.0429(5) 0.6285(4) 0.0388(3) 0.164(2) Uani d 1 . .
O O2A 0.2923(3) 0.6402(2) 0.31469(18) 0.0869(9) Uani d 1 . .
N N1A 0.1540(3) 0.5582(2) 0.24215(18) 0.0591(8) Uani d 1 . .
N N2A 0.0045(6) 0.8171(4) 0.4120(3) 0.1205(17) Uani d 1 . .
C C1A 0.2541(5) 0.5883(3) 0.1739(2) 0.0744(12) Uani d 1 . .
H H1A 0.318834 0.638910 0.187825 0.089 Uiso calc 1 . .
C C2A 0.1661(6) 0.6452(4) 0.1057(3) 0.0937(16) Uani d 1 . .
H H2A1 0.140358 0.713377 0.115756 0.112 Uiso calc 1 . .
H H2A2 0.226271 0.653899 0.058651 0.112 Uiso calc 1 . .
C C3A 0.0341(6) 0.5933(4) 0.0916(3) 0.0928(15) Uani d 1 . .
C C4A 0.0012(5) 0.4954(3) 0.1466(2) 0.0698(11) Uani d 1 . .
H H4A 0.070851 0.442792 0.135437 0.084 Uiso calc 1 . .
C C5A 0.0179(4) 0.5070(3) 0.2325(2) 0.0560(10) Uani d 1 . .
H H5A -0.060896 0.551752 0.245927 0.067 Uiso calc 1 . .
C C6A -0.1425(7) 0.4601(5) 0.1327(3) 0.127(2) Uani d 1 . .
H H6A1 -0.162402 0.397202 0.168354 0.190 Uiso calc 1 . .
H H6A2 -0.212891 0.511877 0.140524 0.190 Uiso calc 1 . .
H H6A3 -0.145887 0.448138 0.080151 0.190 Uiso calc 1 . .
C C7A 0.3473(5) 0.4970(4) 0.1586(2) 0.0716(12) Uani d 1 . .
C C8A 0.3551(6) 0.4589(5) 0.0907(3) 0.0966(16) Uani d 1 . .
H H8A 0.301194 0.490517 0.048855 0.116 Uiso calc 1 . .
C C9A 0.4411(6) 0.3745(5) 0.0828(3) 0.1048(17) Uani d 1 . .
H H9A 0.443001 0.350644 0.035817 0.126 Uiso calc 1 . .
C C10A 0.5240(5) 0.3248(4) 0.1421(3) 0.0887(14) Uani d 1 . .
C C11A 0.5194(5) 0.3648(4) 0.2101(3) 0.0839(14) Uani d 1 . .
H H11A 0.575462 0.333986 0.251252 0.101 Uiso calc 1 . .
C C12A 0.4335(5) 0.4495(4) 0.2185(2) 0.0754(12) Uani d 1 . .
H H12A 0.433539 0.474861 0.264864 0.090 Uiso calc 1 . .
C C13A 0.6155(7) 0.2313(5) 0.1340(4) 0.133(2) Uani d 1 . .
H H13A 0.665008 0.207830 0.181490 0.200 Uiso calc 1 . .
H H13B 0.555811 0.177407 0.123756 0.200 Uiso calc 1 . .
H H13C 0.684040 0.248980 0.091713 0.200 Uiso calc 1 . .
C C14A 0.0006(4) 0.4026(3) 0.2839(2) 0.0518(9) Uani d 1 . .
C C15A -0.1263(4) 0.3784(3) 0.3260(2) 0.0588(10) Uani d 1 . .
H H15A -0.197188 0.429179 0.326309 0.071 Uiso calc 1 . .
C C16A -0.1494(4) 0.2806(3) 0.3674(2) 0.0636(11) Uani d 1 . .
H H16A -0.235423 0.266720 0.395345 0.076 Uiso calc 1 . .
C C17A -0.0478(5) 0.2032(3) 0.3682(2) 0.0658(11) Uani d 1 . .
C C18A 0.0804(5) 0.2273(3) 0.3277(3) 0.0706(12) Uani d 1 . .
H H18A 0.151688 0.176584 0.328521 0.085 Uiso calc 1 . .
C C19A 0.1045(4) 0.3253(3) 0.2861(2) 0.0647(11) Uani d 1 . .
H H19A 0.191529 0.339561 0.259268 0.078 Uiso calc 1 . .
C C20A -0.0733(6) 0.0957(3) 0.4132(3) 0.0915(15) Uani d 1 . .
H H20A 0.008925 0.052445 0.406956 0.137 Uiso calc 1 . .
H H20B -0.089250 0.098309 0.467459 0.137 Uiso calc 1 . .
H H20C -0.155946 0.067977 0.393803 0.137 Uiso calc 1 . .
C C21A 0.1855(5) 0.5910(3) 0.3088(2) 0.0614(10) Uani d 1 . .
C C22A 0.0849(4) 0.5601(3) 0.3784(2) 0.0632(11) Uani d 1 . .
H H22A 0.090530 0.485735 0.394411 0.076 Uiso calc 1 . .
H H22B -0.012388 0.578229 0.362596 0.076 Uiso calc 1 . .
C C23A 0.0510(5) 0.7366(4) 0.4305(3) 0.0786(13) Uani d 1 . .
S S1B 0.31199(16) 0.38092(12) 0.54897(10) 0.1127(6) Uani d 1 . .
O O1B' 0.566(3) 0.190(4) 0.947(2) 0.113(12) Uani d 0.42(12) A 1
O O1B" 0.539(4) 0.131(8) 0.970(3) 0.171(18) Uani d 0.58(12) A 2
O O2B 0.1951(4) 0.3255(3) 0.69262(19) 0.0931(10) Uani d 1 . .
N N1B 0.3482(3) 0.2068(3) 0.7563(2) 0.0683(9) Uani d 1 . .
N N2B 0.5088(7) 0.3965(5) 0.4222(3) 0.138(2) Uani d 1 . .
C C1B 0.2562(5) 0.1995(4) 0.8278(3) 0.0818(13) Uani d 1 . .
H H1B 0.184797 0.255715 0.817285 0.098 Uiso calc 1 . .
C C2B 0.3475(6) 0.2238(5) 0.8937(3) 0.113(2) Uani d 1 . .
H H2B1 0.372967 0.295922 0.882092 0.135 Uiso calc 1 . .
H H2B2 0.290958 0.212634 0.942081 0.135 Uiso calc 1 . .
C C3B 0.4784(7) 0.1601(6) 0.9040(3) 0.117(2) Uani d 1 . .
C C4B 0.5166(5) 0.0956(4) 0.8439(3) 0.0867(14) Uani d 1 . .
H H4B 0.452076 0.036950 0.853003 0.104 Uiso calc 1 . .
C C5B 0.4925(4) 0.1539(3) 0.7612(2) 0.0683(11) Uani d 1 . .
H H5B 0.564398 0.207852 0.749835 0.082 Uiso calc 1 . .
C C6B 0.6656(7) 0.0527(7) 0.8517(4) 0.161(3) Uani d 1 . .
H H6B1 0.685894 0.011937 0.812203 0.241 Uiso calc 1 . .
H H6B2 0.731887 0.108273 0.845718 0.241 Uiso calc 1 . .
H H6B3 0.675086 0.010353 0.902242 0.241 Uiso calc 1 . .
C C7B 0.1730(5) 0.1004(4) 0.8438(3) 0.0743(12) Uani d 1 . .
C C8B 0.1751(6) 0.0319(5) 0.9134(3) 0.1013(17) Uani d 1 . .
H H8B 0.232060 0.044863 0.953041 0.122 Uiso calc 1 . .
C C9B 0.0933(7) -0.0562(5) 0.9251(3) 0.1070(19) Uani d 1 . .
H H9B 0.096268 -0.100407 0.973113 0.128 Uiso calc 1 . .
C C10B 0.0078(6) -0.0812(4) 0.8688(3) 0.0907(15) Uani d 1 . .
C C11B 0.0082(5) -0.0112(4) 0.7989(3) 0.0859(14) Uani d 1 . .
H H11B -0.046863 -0.024349 0.758613 0.103 Uiso calc 1 . .
C C12B 0.0874(5) 0.0768(4) 0.7876(3) 0.0806(13) Uani d 1 . .
H H12B 0.082761 0.122016 0.740095 0.097 Uiso calc 1 . .
C C13B -0.0806(8) -0.1760(5) 0.8814(4) 0.131(2) Uani d 1 . .
H H13D -0.131733 -0.178588 0.835043 0.197 Uiso calc 1 . .
H H13E -0.019257 -0.235928 0.893103 0.197 Uiso calc 1 . .
H H13F -0.147728 -0.174285 0.924106 0.197 Uiso calc 1 . .
C C14B 0.5181(4) 0.0832(3) 0.7030(2) 0.0600(10) Uani d 1 . .
C C15B 0.6424(5) 0.0907(3) 0.6581(3) 0.0725(12) Uani d 1 . .
H H15B 0.705753 0.143012 0.661186 0.087 Uiso calc 1 . .
C C16B 0.6754(5) 0.0229(4) 0.6087(3) 0.0798(13) Uani d 1 . .
H H16B 0.760980 0.029772 0.579453 0.096 Uiso calc 1 . .
C C17B 0.5853(6) -0.0543(4) 0.6016(3) 0.0843(14) Uani d 1 . .
C C18B 0.4602(6) -0.0629(4) 0.6471(3) 0.0899(15) Uani d 1 . .
H H18B 0.397403 -0.115546 0.644031 0.108 Uiso calc 1 . .
C C19B 0.4262(5) 0.0057(3) 0.6975(3) 0.0755(12) Uani d 1 . .
H H19B 0.341369 -0.001190 0.727332 0.091 Uiso calc 1 . .
C C20B 0.6186(7) -0.1281(5) 0.5459(3) 0.128(2) Uani d 1 . .
H H20D 0.542830 -0.176645 0.549288 0.192 Uiso calc 1 . .
H H20E 0.627003 -0.089979 0.493608 0.192 Uiso calc 1 . .
H H20F 0.707204 -0.164370 0.559473 0.192 Uiso calc 1 . .
C C21B 0.3082(5) 0.2761(4) 0.6935(3) 0.0705(12) Uani d 1 . .
C C22B 0.4038(5) 0.2918(4) 0.6211(3) 0.0782(13) Uani d 1 . .
H H22C 0.421408 0.226851 0.603442 0.094 Uiso calc 1 . .
H H22D 0.494952 0.319238 0.631557 0.094 Uiso calc 1 . .
C C23B 0.4310(7) 0.3895(4) 0.4752(4) 0.0989(16) Uani d 1 . .

loop_
_atom_site_aniso_label
_atom_site_aniso_U_11
_atom_site_aniso_U_22
_atom_site_aniso_U_33
_atom_site_aniso_U_12
_atom_site_aniso_U_13
_atom_site_aniso_U_23
S1A 0.1036(9) 0.0730(8) 0.0638(7) 0.0026(6) -0.0158(6) -0.0203(6)
O1A 0.148(4) 0.203(5) 0.109(3) 0.008(3) -0.046(3) 0.066(3)
O2A 0.085(2) 0.088(2) 0.092(2) -0.0289(19) 0.0028(17) -0.0259(18)
N1A 0.069(2) 0.0524(19) 0.0539(19) -0.0043(16) 0.0046(16) -0.0064(15)
N2A 0.190(5) 0.070(3) 0.106(4) 0.007(3) -0.019(3) -0.025(3)
C1A 0.082(3) 0.072(3) 0.064(3) -0.006(2) 0.004(2) 0.000(2)
C2A 0.116(4) 0.084(3) 0.067(3) 0.011(3) 0.011(3) 0.017(3)
C3A 0.096(4) 0.106(4) 0.067(3) 0.019(3) -0.006(3) 0.007(3)
C4A 0.072(3) 0.079(3) 0.058(3) 0.010(2) -0.011(2) -0.011(2)
C5A 0.061(2) 0.053(2) 0.053(2) 0.0078(19) -0.0071(18) -0.0064(18)
C6A 0.129(5) 0.160(6) 0.092(4) -0.007(4) -0.022(4) -0.023(4)
C7A 0.069(3) 0.086(3) 0.057(3) -0.005(2) 0.010(2) -0.004(2)
C8A 0.098(4) 0.138(5) 0.053(3) 0.019(4) 0.003(2) -0.017(3)
C9A 0.110(4) 0.142(5) 0.069(3) 0.019(4) 0.004(3) -0.040(3)
C10A 0.083(3) 0.108(4) 0.076(3) 0.013(3) 0.006(3) -0.023(3)
C11A 0.070(3) 0.112(4) 0.071(3) 0.007(3) -0.009(2) -0.017(3)
C12A 0.069(3) 0.099(4) 0.061(3) 0.002(3) -0.001(2) -0.020(3)
C13A 0.136(5) 0.138(5) 0.134(5) 0.040(4) -0.005(4) -0.052(4)
C14A 0.056(2) 0.048(2) 0.053(2) 0.0017(19) -0.0058(18) -0.0139(18)
C15A 0.058(3) 0.058(3) 0.063(2) 0.006(2) -0.006(2) -0.016(2)
C16A 0.068(3) 0.062(3) 0.064(3) -0.010(2) 0.003(2) -0.017(2)
C17A 0.075(3) 0.057(3) 0.065(3) -0.005(2) -0.010(2) -0.008(2)
C18A 0.068(3) 0.056(3) 0.085(3) 0.013(2) -0.012(2) -0.003(2)
C19A 0.059(3) 0.057(3) 0.076(3) 0.006(2) -0.002(2) -0.008(2)
C20A 0.110(4) 0.064(3) 0.094(3) -0.008(3) -0.004(3) 0.005(3)
C21A 0.071(3) 0.047(2) 0.066(3) 0.000(2) -0.002(2) -0.009(2)
C22A 0.076(3) 0.052(2) 0.064(2) 0.005(2) -0.008(2) -0.0151(19)
C23A 0.109(4) 0.059(3) 0.073(3) -0.011(3) -0.003(3) -0.023(2)
S1B 0.1023(11) 0.0932(10) 0.1248(12) 0.0301(8) 0.0101(9) 0.0202(9)
O1B' 0.107(11) 0.17(3) 0.072(12) -0.009(10) -0.014(8) -0.048(12)
O1B" 0.138(11) 0.30(5) 0.095(13) 0.01(2) -0.033(9) -0.08(2)
O2B 0.081(2) 0.088(2) 0.112(3) 0.0324(19) 0.0037(18) -0.0274(19)
N1B 0.058(2) 0.082(2) 0.069(2) 0.0078(18) 0.0014(18) -0.028(2)
N2B 0.140(5) 0.161(5) 0.103(4) -0.019(4) 0.004(4) 0.002(4)
C1B 0.070(3) 0.106(4) 0.074(3) 0.015(3) 0.005(2) -0.033(3)
C2B 0.097(4) 0.173(6) 0.084(4) 0.008(4) 0.003(3) -0.068(4)
C3B 0.099(4) 0.187(6) 0.078(4) 0.007(4) -0.016(3) -0.059(4)
C4B 0.068(3) 0.120(4) 0.073(3) 0.019(3) -0.016(2) -0.021(3)
C5B 0.054(2) 0.079(3) 0.076(3) 0.004(2) -0.003(2) -0.026(2)
C6B 0.123(5) 0.238(9) 0.122(5) 0.059(6) -0.033(4) -0.038(6)
C7B 0.065(3) 0.105(4) 0.053(3) 0.012(3) 0.005(2) -0.017(3)
C8B 0.099(4) 0.138(5) 0.068(4) 0.003(4) -0.003(3) -0.022(4)
C9B 0.125(5) 0.120(5) 0.065(3) 0.028(4) 0.005(3) 0.005(3)
C10B 0.101(4) 0.092(4) 0.074(3) 0.010(3) 0.018(3) -0.006(3)
C11B 0.086(3) 0.102(4) 0.068(3) -0.003(3) -0.001(2) -0.009(3)
C12B 0.080(3) 0.096(4) 0.060(3) -0.002(3) 0.000(2) 0.000(3)
C13B 0.179(6) 0.099(4) 0.110(5) -0.015(4) 0.022(4) -0.002(4)
C14B 0.055(2) 0.059(2) 0.067(3) 0.006(2) -0.008(2) -0.014(2)
C15B 0.069(3) 0.070(3) 0.081(3) 0.006(2) -0.001(2) -0.020(2)
C16B 0.079(3) 0.079(3) 0.080(3) 0.018(3) 0.007(2) -0.016(3)
C17B 0.092(4) 0.079(3) 0.087(3) 0.036(3) -0.025(3) -0.027(3)
C18B 0.087(4) 0.068(3) 0.122(4) 0.007(3) -0.032(3) -0.034(3)
C19B 0.064(3) 0.074(3) 0.091(3) 0.001(2) -0.004(2) -0.021(3)
C20B 0.157(5) 0.114(4) 0.131(5) 0.058(4) -0.052(4) -0.072(4)
C21B 0.069(3) 0.069(3) 0.078(3) 0.007(2) -0.003(2) -0.027(3)
C22B 0.072(3) 0.080(3) 0.084(3) 0.005(2) -0.009(2) -0.017(3)
C23B 0.104(4) 0.083(4) 0.101(4) -0.006(3) -0.003(3) 0.008(3)

loop_
_atom_type_symbol
_atom_type_description
_atom_type_scat_dispersion_real
_atom_type_scat_dispersion_imag
_atom_type_scat_source
C C 0.0033 0.0016 'International Tables Vol C Tables 4.2.6.8 and 6.1.1.4'
H H 0.0000 0.0000 'International Tables Vol C Tables 4.2.6.8 and 6.1.1.4'
N N 0.0061 0.0033 'International Tables Vol C Tables 4.2.6.8 and 6.1.1.4'
O O 0.0106 0.0060 'International Tables Vol C Tables 4.2.6.8 and 6.1.1.4'
S S 0.1246 0.1234 'International Tables Vol C Tables 4.2.6.8 and 6.1.1.4'

loop_
_geom_angle_atom_site_label_1
_geom_angle_atom_site_label_2
_geom_angle_atom_site_label_3
_geom_angle_site_symmetry_1
_geom_angle_site_symmetry_3
_geom_angle
_geom_angle_publ_flag
C23A S1A C22A . . 99.8(2) ?
C21A N1A C5A . . 122.9(3) ?
C21A N1A C1A . . 116.7(3) ?
C5A N1A C1A . . 119.9(3) ?
N1A C1A C7A . . 111.4(3) ?
N1A C1A C2A . . 107.9(3) ?
C7A C1A C2A . . 116.9(4) ?
N1A C1A H1A . . 106.7 ?
C7A C1A H1A . . 106.7 ?
C2A C1A H1A . . 106.7 ?
C3A C2A C1A . . 115.0(4) ?
C3A C2A H2A1 . . 108.5 ?
C1A C2A H2A1 . . 108.5 ?
C3A C2A H2A2 . . 108.5 ?
C1A C2A H2A2 . . 108.5 ?
H2A1 C2A H2A2 . . 107.5 ?
O1A C3A C2A . . 121.7(5) ?
O1A C3A C4A . . 122.1(6) ?
C2A C3A C4A . . 116.2(4) ?
C6A C4A C3A . . 110.3(4) ?
C6A C4A C5A . . 112.1(4) ?
C3A C4A C5A . . 111.6(4) ?
C6A C4A H4A . . 107.6 ?
C3A C4A H4A . . 107.6 ?
C5A C4A H4A . . 107.6 ?
N1A C5A C14A . . 114.3(3) ?
N1A C5A C4A . . 110.9(3) ?
C14A C5A C4A . . 108.7(3) ?
N1A C5A H5A . . 107.5 ?
C14A C5A H5A . . 107.5 ?
C4A C5A H5A . . 107.5 ?
C4A C6A H6A1 . . 109.5 ?
C4A C6A H6A2 . . 109.5 ?
H6A1 C6A H6A2 . . 109.5 ?
C4A C6A H6A3 . . 109.5 ?
H6A1 C6A H6A3 . . 109.5 ?
H6A2 C6A H6A3 . . 109.5 ?
C8A C7A C12A . . 117.2(4) ?
C8A C7A C1A . . 125.7(4) ?
C12A C7A C1A . . 117.0(4) ?
C7A C8A C9A . . 121.5(5) ?
C7A C8A H8A . . 119.2 ?
C9A C8A H8A . . 119.2 ?
C10A C9A C8A . . 122.1(5) ?
C10A C9A H9A . . 119.0 ?
C8A C9A H9A . . 119.0 ?
C9A C10A C11A . . 116.6(5) ?
C9A C10A C13A . . 122.0(5) ?
C11A C10A C13A . . 121.4(5) ?
C10A C11A C12A . . 121.8(4) ?
C10A C11A H11A . . 119.1 ?
C12A C11A H11A . . 119.1 ?
C11A C12A C7A . . 120.8(4) ?
C11A C12A H12A . . 119.6 ?
C7A C12A H12A . . 119.6 ?
C10A C13A H13A . . 109.5 ?
C10A C13A H13B . . 109.5 ?
H13A C13A H13B . . 109.5 ?
C10A C13A H13C . . 109.5 ?
H13A C13A H13C . . 109.5 ?
H13B C13A H13C . . 109.5 ?
C19A C14A C15A . . 117.6(3) ?
C19A C14A C5A . . 121.9(3) ?
C15A C14A C5A . . 120.3(3) ?
C16A C15A C14A . . 121.2(4) ?
C16A C15A H15A . . 119.4 ?
C14A C15A H15A . . 119.4 ?
C17A C16A C15A . . 121.3(4) ?
C17A C16A H16A . . 119.4 ?
C15A C16A H16A . . 119.4 ?
C16A C17A C18A . . 117.8(4) ?
C16A C17A C20A . . 121.4(4) ?
C18A C17A C20A . . 120.8(4) ?
C17A C18A C19A . . 121.2(4) ?
C17A C18A H18A . . 119.4 ?
C19A C18A H18A . . 119.4 ?
C18A C19A C14A . . 120.8(4) ?
C18A C19A H19A . . 119.6 ?
C14A C19A H19A . . 119.6 ?
C17A C20A H20A . . 109.5 ?
C17A C20A H20B . . 109.5 ?
H20A C20A H20B . . 109.5 ?
C17A C20A H20C . . 109.5 ?
H20A C20A H20C . . 109.5 ?
H20B C20A H20C . . 109.5 ?
O2A C21A N1A . . 122.8(4) ?
O2A C21A C22A . . 120.2(4) ?
N1A C21A C22A . . 116.9(4) ?
C21A C22A S1A . . 114.3(3) ?
C21A C22A H22A . . 108.7 ?
S1A C22A H22A . . 108.7 ?
C21A C22A H22B . . 108.7 ?
S1A C22A H22B . . 108.7 ?
H22A C22A H22B . . 107.6 ?
N2A C23A S1A . . 177.9(5) ?
C23B S1B C22B . . 100.1(2) ?
C21B N1B C1B . . 117.1(3) ?
C21B N1B C5B . . 122.8(4) ?
C1B N1B C5B . . 119.0(3) ?
N1B C1B C7B . . 111.6(4) ?
N1B C1B C2B . . 108.4(4) ?
C7B C1B C2B . . 117.5(4) ?
N1B C1B H1B . . 106.2 ?
C7B C1B H1B . . 106.2 ?
C2B C1B H1B . . 106.2 ?
C3B C2B C1B . . 112.5(4) ?
C3B C2B H2B1 . . 109.1 ?
C1B C2B H2B1 . . 109.1 ?
C3B C2B H2B2 . . 109.1 ?
C1B C2B H2B2 . . 109.1 ?
H2B1 C2B H2B2 . . 107.8 ?
O1B' C3B C2B . . 113.5(15) ?
O1B" C3B C2B . . 124.3(12) ?
O1B' C3B C4B . . 124.8(12) ?
O1B" C3B C4B . . 115(3) ?
C2B C3B C4B . . 117.7(5) ?
C6B C4B C3B . . 112.1(5) ?
C6B C4B C5B . . 111.1(4) ?
C3B C4B C5B . . 112.1(4) ?
C6B C4B H4B . . 107.1 ?
C3B C4B H4B . . 107.1 ?
C5B C4B H4B . . 107.1 ?
N1B C5B C14B . . 113.9(3) ?
N1B C5B C4B . . 110.6(3) ?
C14B C5B C4B . . 110.4(4) ?
N1B C5B H5B . . 107.2 ?
C14B C5B H5B . . 107.2 ?
C4B C5B H5B . . 107.2 ?
C4B C6B H6B1 . . 109.5 ?
C4B C6B H6B2 . . 109.5 ?
H6B1 C6B H6B2 . . 109.5 ?
C4B C6B H6B3 . . 109.5 ?
H6B1 C6B H6B3 . . 109.5 ?
H6B2 C6B H6B3 . . 109.5 ?
C12B C7B C8B . . 116.8(5) ?
C12B C7B C1B . . 119.6(4) ?
C8B C7B C1B . . 123.6(5) ?
C7B C8B C9B . . 120.8(5) ?
C7B C8B H8B . . 119.6 ?
C9B C8B H8B . . 119.6 ?
C10B C9B C8B . . 122.9(5) ?
C10B C9B H9B . . 118.6 ?
C8B C9B H9B . . 118.6 ?
C9B C10B C11B . . 115.2(5) ?
C9B C10B C13B . . 123.0(5) ?
C11B C10B C13B . . 121.9(6) ?
C12B C11B C10B . . 122.1(5) ?
C12B C11B H11B . . 119.0 ?
C10B C11B H11B . . 119.0 ?
C7B C12B C11B . . 122.2(5) ?
C7B C12B H12B . . 118.9 ?
C11B C12B H12B . . 118.9 ?
C10B C13B H13D . . 109.5 ?
C10B C13B H13E . . 109.5 ?
H13D C13B H13E . . 109.5 ?
C10B C13B H13F . . 109.5 ?
H13D C13B H13F . . 109.5 ?
H13E C13B H13F . . 109.5 ?
C19B C14B C15B . . 118.3(4) ?
C19B C14B C5B . . 122.0(4) ?
C15B C14B C5B . . 119.5(4) ?
C16B C15B C14B . . 121.5(4) ?
C16B C15B H15B . . 119.2 ?
C14B C15B H15B . . 119.2 ?
C17B C16B C15B . . 121.3(4) ?
C17B C16B H16B . . 119.3 ?
C15B C16B H16B . . 119.3 ?
C16B C17B C18B . . 117.5(4) ?
C16B C17B C20B . . 121.9(5) ?
C18B C17B C20B . . 120.6(5) ?
C17B C18B C19B . . 121.4(5) ?
C17B C18B H18B . . 119.3 ?
C19B C18B H18B . . 119.3 ?
C14B C19B C18B . . 119.9(4) ?
C14B C19B H19B . . 120.0 ?
C18B C19B H19B . . 120.0 ?
C17B C20B H20D . . 109.5 ?
C17B C20B H20E . . 109.5 ?
H20D C20B H20E . . 109.5 ?
C17B C20B H20F . . 109.5 ?
H20D C20B H20F . . 109.5 ?
H20E C20B H20F . . 109.5 ?
O2B C21B N1B . . 122.3(4) ?
O2B C21B C22B . . 118.5(4) ?
N1B C21B C22B . . 119.1(4) ?
C21B C22B S1B . . 106.7(3) ?
C21B C22B H22C . . 110.4 ?
S1B C22B H22C . . 110.4 ?
C21B C22B H22D . . 110.4 ?
S1B C22B H22D . . 110.4 ?
H22C C22B H22D . . 108.6 ?
N2B C23B S1B . . 177.2(6) ?

loop_
_geom_bond_atom_site_label_1
_geom_bond_atom_site_label_2
_geom_bond_site_symmetry_2
_geom_bond_distance
_geom_bond_publ_flag
S1A C23A . 1.670(6) ?
S1A C22A . 1.802(4) ?
O1A C3A . 1.206(6) ?
O2A C21A . 1.221(5) ?
N1A C21A . 1.357(5) ?
N1A C5A . 1.484(5) ?
N1A C1A . 1.490(5) ?
N2A C23A . 1.133(6) ?
C1A C7A . 1.525(6) ?
C1A C2A . 1.538(6) ?
C1A H1A . 0.9800 ?
C2A C3A . 1.475(7) ?
C2A H2A1 . 0.9700 ?
C2A H2A2 . 0.9700 ?
C3A C4A . 1.493(7) ?
C4A C6A . 1.475(7) ?
C4A C5A . 1.548(5) ?
C4A H4A . 0.9800 ?
C5A C14A . 1.510(5) ?
C5A H5A . 0.9800 ?
C6A H6A1 . 0.9600 ?
C6A H6A2 . 0.9600 ?
C6A H6A3 . 0.9600 ?
C7A C8A . 1.369(6) ?
C7A C12A . 1.389(6) ?
C8A C9A . 1.379(7) ?
C8A H8A . 0.9300 ?
C9A C10A . 1.373(7) ?
C9A H9A . 0.9300 ?
C10A C11A . 1.382(6) ?
C10A C13A . 1.508(7) ?
C11A C12A . 1.385(6) ?
C11A H11A . 0.9300 ?
C12A H12A . 0.9300 ?
C13A H13A . 0.9600 ?
C13A H13B . 0.9600 ?
C13A H13C . 0.9600 ?
C14A C19A . 1.385(5) ?
C14A C15A . 1.386(5) ?
C15A C16A . 1.377(5) ?
C15A H15A . 0.9300 ?
C16A C17A . 1.374(6) ?
C16A H16A . 0.9300 ?
C17A C18A . 1.382(6) ?
C17A C20A . 1.512(6) ?
C18A C19A . 1.383(6) ?
C18A H18A . 0.9300 ?
C19A H19A . 0.9300 ?
C20A H20A . 0.9600 ?
C20A H20B . 0.9600 ?
C20A H20C . 0.9600 ?
C21A C22A . 1.512(5) ?
C22A H22A . 0.9700 ?
C22A H22B . 0.9700 ?
S1B C23B . 1.660(7) ?
S1B C22B . 1.785(4) ?
O1B' C3B . 1.25(2) ?
O1B" C3B . 1.29(4) ?
O2B C21B . 1.226(5) ?
N1B C21B . 1.350(5) ?
N1B C1B . 1.481(5) ?
N1B C5B . 1.499(5) ?
N2B C23B . 1.149(7) ?
C1B C7B . 1.515(7) ?
C1B C2B . 1.539(7) ?
C1B H1B . 0.9800 ?
C2B C3B . 1.463(8) ?
C2B H2B1 . 0.9700 ?
C2B H2B2 . 0.9700 ?
C3B C4B . 1.494(7) ?
C4B C6B . 1.490(7) ?
C4B C5B . 1.529(6) ?
C4B H4B . 0.9800 ?
C5B C14B . 1.509(5) ?
C5B H5B . 0.9800 ?
C6B H6B1 . 0.9600 ?
C6B H6B2 . 0.9600 ?
C6B H6B3 . 0.9600 ?
C7B C12B . 1.371(6) ?
C7B C8B . 1.376(7) ?
C8B C9B . 1.388(8) ?
C8B H8B . 0.9300 ?
C9B C10B . 1.378(8) ?
C9B H9B . 0.9300 ?
C10B C11B . 1.389(7) ?
C10B C13B . 1.494(8) ?
C11B C12B . 1.373(7) ?
C11B H11B . 0.9300 ?
C12B H12B . 0.9300 ?
C13B H13D . 0.9600 ?
C13B H13E . 0.9600 ?
C13B H13F . 0.9600 ?
C14B C19B . 1.369(6) ?
C14B C15B . 1.374(5) ?
C15B C16B . 1.374(6) ?
C15B H15B . 0.9300 ?
C16B C17B . 1.364(7) ?
C16B H16B . 0.9300 ?
C17B C18B . 1.385(7) ?
C17B C20B . 1.515(7) ?
C18B C19B . 1.396(6) ?
C18B H18B . 0.9300 ?
C19B H19B . 0.9300 ?
C20B H20D . 0.9600 ?
C20B H20E . 0.9600 ?
C20B H20F . 0.9600 ?
C21B C22B . 1.507(6) ?
C22B H22C . 0.9700 ?
C22B H22D . 0.9700 ?

loop_
_geom_hbond_atom_site_label_D
_geom_hbond_atom_site_label_H
_geom_hbond_atom_site_label_A
_geom_hbond_site_symmetry_A
_geom_hbond_distance_DH
_geom_hbond_distance_HA
_geom_hbond_distance_DA
_geom_hbond_angle_DHA
_geom_hbond_publ_flag
C1A H1A O2A . 0.98 2.22 2.706(5) 109 yes
C1B H1B O2B . 0.98 2.20 2.697(6) 110 yes
C5A H5A O2B 2_566 0.98 2.40 3.345(5) 161 yes
C5B H5B O2A 2_666 0.98 2.51 3.458(5) 163 yes
C22A H22B O2B 2_566 0.97 2.24 3.162(5) 159 yes
C22B H22D O2A 2_666 0.97 2.34 3.293(5) 166 yes

loop_
_geom_torsion_atom_site_label_1
_geom_torsion_atom_site_label_2
_geom_torsion_atom_site_label_3
_geom_torsion_atom_site_label_4
_geom_torsion_site_symmetry_1
_geom_torsion_site_symmetry_2
_geom_torsion_site_symmetry_3
_geom_torsion_site_symmetry_4
_geom_torsion
_geom_torsion_publ_flag
C21A N1A C1A C7A . . . . 106.1(4) ?
C5A N1A C1A C7A . . . . -81.7(4) ?
C21A N1A C1A C2A . . . . -124.2(4) ?
C5A N1A C1A C2A . . . . 47.9(5) ?
N1A C1A C2A C3A . . . . -47.9(5) ?
C7A C1A C2A C3A . . . . 78.6(5) ?
C1A C2A C3A O1A . . . . -178.3(5) ?
C1A C2A C3A C4A . . . . 2.1(6) ?
O1A C3A C4A C6A . . . . -7.6(7) ?
C2A C3A C4A C6A . . . . 172.0(5) ?
O1A C3A C4A C5A . . . . -132.8(6) ?
C2A C3A C4A C5A . . . . 46.7(6) ?
C21A N1A C5A C14A . . . . -66.4(4) ?
C1A N1A C5A C14A . . . . 122.0(3) ?
C21A N1A C5A C4A . . . . 170.3(3) ?
C1A N1A C5A C4A . . . . -1.4(4) ?
C6A C4A C5A N1A . . . . -171.0(4) ?
C3A C4A C5A N1A . . . . -46.7(5) ?
C6A C4A C5A C14A . . . . 62.5(5) ?
C3A C4A C5A C14A . . . . -173.2(4) ?
N1A C1A C7A C8A . . . . 122.0(5) ?
C2A C1A C7A C8A . . . . -2.8(7) ?
N1A C1A C7A C12A . . . . -59.1(5) ?
C2A C1A C7A C12A . . . . 176.2(4) ?
C12A C7A C8A C9A . . . . 2.2(7) ?
C1A C7A C8A C9A . . . . -178.9(5) ?
C7A C8A C9A C10A . . . . -0.4(9) ?
C8A C9A C10A C11A . . . . -1.3(8) ?
C8A C9A C10A C13A . . . . 178.7(6) ?
C9A C10A C11A C12A . . . . 1.2(7) ?
C13A C10A C11A C12A . . . . -178.8(5) ?
C10A C11A C12A C7A . . . . 0.6(7) ?
C8A C7A C12A C11A . . . . -2.2(7) ?
C1A C7A C12A C11A . . . . 178.7(4) ?
N1A C5A C14A C19A . . . . -52.6(5) ?
C4A C5A C14A C19A . . . . 71.9(4) ?
N1A C5A C14A C15A . . . . 132.6(3) ?
C4A C5A C14A C15A . . . . -102.8(4) ?
C19A C14A C15A C16A . . . . -1.2(5) ?
C5A C14A C15A C16A . . . . 173.8(3) ?
C14A C15A C16A C17A . . . . -0.3(6) ?
C15A C16A C17A C18A . . . . 1.7(6) ?
C15A C16A C17A C20A . . . . -179.6(4) ?
C16A C17A C18A C19A . . . . -1.6(6) ?
C20A C17A C18A C19A . . . . 179.7(4) ?
C17A C18A C19A C14A . . . . 0.1(6) ?
C15A C14A C19A C18A . . . . 1.3(6) ?
C5A C14A C19A C18A . . . . -173.6(4) ?
C5A N1A C21A O2A . . . . -174.1(3) ?
C1A N1A C21A O2A . . . . -2.2(5) ?
C5A N1A C21A C22A . . . . 8.5(5) ?
C1A N1A C21A C22A . . . . -179.6(3) ?
O2A C21A C22A S1A . . . . 9.6(5) ?
N1A C21A C22A S1A . . . . -172.9(3) ?
C23A S1A C22A C21A . . . . 77.3(3) ?
C21B N1B C1B C7B . . . . 108.6(4) ?
C5B N1B C1B C7B . . . . -83.3(5) ?
C21B N1B C1B C2B . . . . -120.5(5) ?
C5B N1B C1B C2B . . . . 47.7(5) ?
N1B C1B C2B C3B . . . . -53.2(7) ?
C7B C1B C2B C3B . . . . 74.5(6) ?
C1B C2B C3B O1B' . . . . 168(3) ?
C1B C2B C3B O1B" . . . . -149(6) ?
C1B C2B C3B C4B . . . . 9.5(8) ?
O1B' C3B C4B C6B . . . . 12(4) ?
O1B" C3B C4B C6B . . . . -32(5) ?
C2B C3B C4B C6B . . . . 167.8(6) ?
O1B' C3B C4B C5B . . . . -114(4) ?
O1B" C3B C4B C5B . . . . -157(5) ?
C2B C3B C4B C5B . . . . 42.1(7) ?
C21B N1B C5B C14B . . . . -65.4(5) ?
C1B N1B C5B C14B . . . . 127.2(4) ?
C21B N1B C5B C4B . . . . 169.6(4) ?
C1B N1B C5B C4B . . . . 2.1(5) ?
C6B C4B C5B N1B . . . . -173.6(5) ?
C3B C4B C5B N1B . . . . -47.4(5) ?
C6B C4B C5B C14B . . . . 59.4(6) ?
C3B C4B C5B C14B . . . . -174.4(4) ?
N1B C1B C7B C12B . . . . -55.5(5) ?
C2B C1B C7B C12B . . . . 178.4(4) ?
N1B C1B C7B C8B . . . . 126.0(5) ?
C2B C1B C7B C8B . . . . 0.0(6) ?
C12B C7B C8B C9B . . . . -0.3(7) ?
C1B C7B C8B C9B . . . . 178.2(5) ?
C7B C8B C9B C10B . . . . 0.9(8) ?
C8B C9B C10B C11B . . . . -0.4(8) ?
C8B C9B C10B C13B . . . . -179.8(5) ?
C9B C10B C11B C12B . . . . -0.6(7) ?
C13B C10B C11B C12B . . . . 178.9(5) ?
C8B C7B C12B C11B . . . . -0.7(7) ?
C1B C7B C12B C11B . . . . -179.2(4) ?
C10B C11B C12B C7B . . . . 1.2(7) ?
N1B C5B C14B C19B . . . . -54.5(5) ?
C4B C5B C14B C19B . . . . 70.6(5) ?
N1B C5B C14B C15B . . . . 130.7(4) ?
C4B C5B C14B C15B . . . . -104.2(4) ?
C19B C14B C15B C16B . . . . 0.0(6) ?
C5B C14B C15B C16B . . . . 174.9(4) ?
C14B C15B C16B C17B . . . . 0.6(7) ?
C15B C16B C17B C18B . . . . -1.1(7) ?
C15B C16B C17B C20B . . . . 178.5(4) ?
C16B C17B C18B C19B . . . . 0.9(7) ?
C20B C17B C18B C19B . . . . -178.6(4) ?
C15B C14B C19B C18B . . . . -0.1(6) ?
C5B C14B C19B C18B . . . . -174.9(4) ?
C17B C18B C19B C14B . . . . -0.4(7) ?
C1B N1B C21B O2B . . . . -5.8(6) ?
C5B N1B C21B O2B . . . . -173.5(4) ?
C1B N1B C21B C22B . . . . 175.7(4) ?
C5B N1B C21B C22B . . . . 8.0(6) ?
O2B C21B C22B S1B . . . . -2.5(5) ?
N1B C21B C22B S1B . . . . 176.0(3) ?
C23B S1B C22B C21B . . . . 179.5(3) ?
